data_8107365
loop_
_publ_author_name
'Zhongyuan, Zhou'
'Liguo, Yang'
'Kun, Zou'
'Jiaqi, Fu'
'Xinyu, Ji'

_publ_section_title
;
 Crystal structure of
 bis(\m2-5-chloro-2-oxido-N-(1-oxido-2-oxo-2-phenylethylidene)-benzohydrazonato-\k5
 N,O,O&#x2032;:N&#x2032;,O&#x2032;&#x2032;)-oktakis(pyridine-\k1
 N)trinickel(II) -- methanol -- pyridine (1/1/1) C76H65N13Cl2Ni3O9
;
_journal_issue 1
_journal_name_full 'Zeitschrift f\"ur Kristallographie - New Crystal Structures'
_journal_page_first 105
_journal_page_last 108
_journal_paper_doi 10.1515/ncrs-2022-0424
_journal_volume 238
_journal_year 2023
_chemical_formula_sum 'C76 H65 Cl2 N13 Ni3 O9'
_chemical_formula_weight 1551.44
_space_group_crystal_system monoclinic
_space_group_IT_number 14
_space_group_name_Hall '-P 2yn'
_space_group_name_H-M_alt 'P 1 21/n 1'
_atom_sites_solution_hydrogens mixed
_audit_creation_method SHELXL-2014/7
_cell_angle_alpha 90
_cell_angle_beta 94.613(3)
_cell_angle_gamma 90
_cell_formula_units_Z 4
_cell_length_a 15.937(4)
_cell_length_b 16.805(4)
_cell_length_c 27.463(7)
_cell_measurement_reflns_used 9972
_cell_measurement_temperature 296(2)
_cell_measurement_theta_max 25.76
_cell_measurement_theta_min 2.37
_cell_volume 7331(3)
_computing_cell_refinement 'Bruker SAINT'
_computing_data_collection 'Bruker APEX2'
_computing_data_reduction 'Bruker SAINT'
_computing_molecular_graphics 'Bruker SHELXTL'
_computing_publication_material 'Bruker SHELXTL'
_computing_structure_refinement 'SHELXL-2014/7 (Sheldrick, 2014)'
_computing_structure_solution 'SHELXS-97 (Sheldrick 2008)'
_diffrn_ambient_temperature 296(2)
_diffrn_measured_fraction_theta_full 0.997
_diffrn_measured_fraction_theta_max 0.995
_diffrn_measurement_device_type 'Bruker APEX-II CCD'
_diffrn_measurement_method '\f and \w scans'
_diffrn_radiation_type MoK\a
_diffrn_radiation_wavelength 0.71073
_diffrn_reflns_av_R_equivalents 0.0410
_diffrn_reflns_av_unetI/netI 0.0352
_diffrn_reflns_Laue_measured_fraction_full 0.997
_diffrn_reflns_Laue_measured_fraction_max 0.995
_diffrn_reflns_limit_h_max 20
_diffrn_reflns_limit_h_min -20
_diffrn_reflns_limit_k_max 21
_diffrn_reflns_limit_k_min -21
_diffrn_reflns_limit_l_max 35
_diffrn_reflns_limit_l_min -35
_diffrn_reflns_number 78367
_diffrn_reflns_point_group_measured_fraction_full 0.997
_diffrn_reflns_point_group_measured_fraction_max 0.995
_diffrn_reflns_theta_full 25.242
_diffrn_reflns_theta_max 27.570
_diffrn_reflns_theta_min 3.471
_exptl_absorpt_coefficient_mu 0.902
_exptl_absorpt_correction_type none
_exptl_crystal_colour red
_exptl_crystal_density_diffrn 1.406
_exptl_crystal_description block
_exptl_crystal_F_000 3208
_exptl_crystal_size_max 0.17
_exptl_crystal_size_mid 0.12
_exptl_crystal_size_min 0.08
_exptl_transmission_factor_max 0.7565
_exptl_transmission_factor_min 0.6809
_refine_diff_density_max 2.095
_refine_diff_density_min -0.524
_refine_diff_density_rms 0.068
_refine_ls_extinction_coef .
_refine_ls_extinction_method none
_refine_ls_goodness_of_fit_ref 0.997
_refine_ls_hydrogen_treatment constr
_refine_ls_matrix_type full
_refine_ls_number_parameters 928
_refine_ls_number_reflns 16866
_refine_ls_number_restraints 15
_refine_ls_restrained_S_all 1.006
_refine_ls_R_factor_all 0.0787
_refine_ls_R_factor_gt 0.0490
_refine_ls_shift/su_max 0.001
_refine_ls_shift/su_mean 0.000
_refine_ls_structure_factor_coef Fsqd
_refine_ls_weighting_details 'w=1/[\s^2^(Fo^2^)+(0.0864P)^2^+5.1026P] where P=(Fo^2^+2Fc^2^)/3'
_refine_ls_weighting_scheme calc
_refine_ls_wR_factor_gt 0.1385
_refine_ls_wR_factor_ref 0.1596
_reflns_Friedel_coverage 0.000
_reflns_Friedel_fraction_full .
_reflns_Friedel_fraction_max .
_reflns_number_gt 11675
_reflns_number_total 16866
_reflns_threshold_expression 'I > 2\s(I)'
_cod_data_source_file suppl_j_ncrs-2022-0424_suppl.cif
_cod_data_source_block 123_a
_cod_original_cell_volume 7332(3)
_cod_original_sg_symbol_H-M 'P 21/n'
_cod_database_code 8107365
_shelx_shelxl_version_number 2014/7
_shelx_space_group_comment
;
The symmetry employed for this shelxl refinement is uniquely defined
by the following loop, which should always be used as a source of
symmetry information in preference to the above space-group names.
They are only intended as comments.
;

loop_
_space_group_symop_operation_xyz
'x, y, z'
'-x+1/2, y+1/2, -z+1/2'
'-x, -y, -z'
'x-1/2, -y-1/2, z-1/2'

loop_
_atom_site_label
_atom_site_type_symbol
_atom_site_fract_x
_atom_site_fract_y
_atom_site_fract_z
_atom_site_U_iso_or_equiv
_atom_site_adp_type
_atom_site_occupancy
_atom_site_site_symmetry_order
_atom_site_calc_flag
_atom_site_refinement_flags_posn
_atom_site_refinement_flags_adp
_atom_site_refinement_flags_occupancy
_atom_site_disorder_assembly
_atom_site_disorder_group
Ni1 Ni 0.57840(2) 0.26476(2) 0.38038(2) 0.03263(10) Uani 1 1 d . . . . .
Cl1 Cl 0.48043(7) 0.31827(11) 0.12749(4) 0.1068(5) Uani 1 1 d . . . . .
O1 O 0.76547(18) 0.32019(16) 0.48243(9) 0.0661(7) Uani 1 1 d . . . . .
N1 N 0.96745(16) 0.34201(16) 0.30767(10) 0.0451(6) Uani 1 1 d . . . . .
C1 C 0.1390(2) 0.1977(3) 0.41881(16) 0.0776(13) Uani 1 1 d . . . . .
H1 H 0.1611 0.2011 0.3885 0.093 Uiso 1 1 calc DR U . . .
Ni2 Ni 0.83732(2) 0.32671(2) 0.31229(2) 0.03728(11) Uani 1 1 d . . . . .
Cl2 Cl 0.67252(8) 0.26969(9) 0.63572(4) 0.0850(4) Uani 1 1 d . . . . .
O2 O 0.84896(12) 0.29712(13) 0.38655(7) 0.0428(5) Uani 1 1 d . . . . .
N2 N 0.71812(14) 0.30550(14) 0.32390(8) 0.0331(5) Uani 1 1 d . . . . .
C2 C 0.0556(3) 0.1781(4) 0.4200(2) 0.114(2) Uani 1 1 d . . . . .
H2 H 0.0228 0.1673 0.3912 0.137 Uiso 1 1 calc R U . . .
Ni3 Ni 0.31677(2) 0.23389(2) 0.45099(2) 0.04128(11) Uani 1 1 d . . . . .
O3 O 0.80597(13) 0.35326(14) 0.24237(7) 0.0461(5) Uani 1 1 d . . . . .
N3 N 0.70463(14) 0.28382(14) 0.37274(8) 0.0339(5) Uani 1 1 d . . . . .
C3 C 0.0221(3) 0.1747(4) 0.4632(2) 0.111(2) Uani 1 1 d . . . . .
H3 H -0.0344 0.1623 0.4648 0.133 Uiso 1 1 calc R U . . .
O4 O 0.57639(12) 0.28586(13) 0.30787(7) 0.0392(5) Uani 1 1 d . . . . .
N4 N 0.45166(14) 0.25054(13) 0.38845(8) 0.0324(5) Uani 1 1 d . . . . .
C4 C 0.0716(3) 0.1894(5) 0.5039(2) 0.119(2) Uani 1 1 d . . . . .
H4 H 0.0497 0.1877 0.5343 0.142 Uiso 1 1 calc R U . . .
O5 O 0.36931(19) 0.32895(15) 0.29200(9) 0.0650(7) Uani 1 1 d . . . . .
N5 N 0.43664(15) 0.24795(14) 0.43871(8) 0.0343(5) Uani 1 1 d . . . . .
C5 C 0.1562(3) 0.2071(4) 0.50020(16) 0.0871(15) Uani 1 1 d . . . . .
H5 H 0.1907 0.2159 0.5287 0.105 Uiso 1 1 calc R U . . .
O6 O 0.30644(12) 0.23896(13) 0.37511(7) 0.0411(5) Uani 1 1 d . . . . .
N6 N 0.82958(17) 0.45276(16) 0.33275(9) 0.0457(6) Uani 1 1 d . . . . .
C6 C 0.38798(19) 0.1942(2) 0.27219(11) 0.0457(7) Uani 1 1 d . . . . .
N7 N 0.56249(16) 0.39070(15) 0.39421(9) 0.0426(6) Uani 1 1 d . . . . .
O7 O 0.34524(15) 0.23180(16) 0.52280(8) 0.0568(6) Uani 1 1 d . . . . .
C7 C 0.3755(3) 0.2069(3) 0.22198(13) 0.0672(10) Uani 1 1 d . . . . .
H7 H 0.3625 0.2577 0.2102 0.081 Uiso 1 1 calc R U . . .
N8 N 0.29200(17) 0.36276(17) 0.45093(10) 0.0494(6) Uani 1 1 d . . . . .
O8 O 0.58011(12) 0.24454(12) 0.45332(7) 0.0383(4) Uani 1 1 d . . . . .
C8 C 0.3822(3) 0.1455(4) 0.18979(16) 0.0930(16) Uani 1 1 d . . . . .
H8 H 0.3746 0.1548 0.1563 0.112 Uiso 1 1 calc R U . . .
N9 N 0.3786(6) 0.4744(5) 0.2181(3) 0.179(3) Uani 1 1 d . . . . .
C9 C 0.4000(4) 0.0706(4) 0.2069(2) 0.1001(17) Uani 1 1 d . . . . .
H9 H 0.4039 0.0290 0.1849 0.120 Uiso 1 1 calc R U . . .
O9 O 0.0262(5) 0.5537(5) 0.5280(3) 0.236(3) Uani 1 1 d D U . . .
H9C H -0.0109 0.5227 0.5348 0.354 Uiso 1 1 d DR U . . .
C10 C 0.4123(3) 0.0556(3) 0.2565(2) 0.0926(16) Uani 1 1 d . . . . .
H10 H 0.4240 0.0043 0.2678 0.111 Uiso 1 1 calc R U . . .
N10 N 0.85686(16) 0.20157(17) 0.29187(11) 0.0488(6) Uani 1 1 d . . . . .
C11 C 0.4071(3) 0.1184(2) 0.28947(15) 0.0647(10) Uani 1 1 d . . . . .
H11 H 0.4164 0.1093 0.3229 0.078 Uiso 1 1 calc R U . . .
N11 N 0.59065(15) 0.13856(15) 0.36634(9) 0.0396(5) Uani 1 1 d . . . . .
C13 C 0.38073(18) 0.24715(16) 0.36093(10) 0.0344(6) Uani 1 1 d . . . . .
N13 N 0.18932(17) 0.21193(18) 0.45791(11) 0.0528(7) Uani 1 1 d . . . . .
C12 C 0.38180(19) 0.26154(19) 0.30631(11) 0.0401(6) Uani 1 1 d . . . . .
N12 N 0.33098(17) 0.10332(17) 0.44434(11) 0.0515(7) Uani 1 1 d . . . . .
C14 C 0.49781(19) 0.24723(17) 0.52215(10) 0.0373(6) Uani 1 1 d . . . . .
C15 C 0.5734(2) 0.25677(18) 0.55108(11) 0.0421(7) Uani 1 1 d . . . . .
H15 H 0.6234 0.2619 0.5361 0.051 Uiso 1 1 calc R U . . .
C16 C 0.5754(2) 0.2587(2) 0.60129(11) 0.0501(8) Uani 1 1 d . . . . .
C17 C 0.5022(3) 0.2505(2) 0.62461(12) 0.0575(9) Uani 1 1 d . . . . .
H17 H 0.5038 0.2514 0.6585 0.069 Uiso 1 1 calc R U . . .
C18 C 0.4274(2) 0.2410(2) 0.59724(12) 0.0556(9) Uani 1 1 d . . . . .
H18 H 0.3788 0.2347 0.6134 0.067 Uiso 1 1 calc R U . . .
C19 C 0.4200(2) 0.24027(19) 0.54488(11) 0.0444(7) Uani 1 1 d . . . . .
C20 C 0.50583(17) 0.24621(16) 0.46825(10) 0.0324(6) Uani 1 1 d . . . . .
C21 C 0.3062(3) 0.0655(2) 0.40349(16) 0.0654(10) Uani 1 1 d . . . . .
H21 H 0.2793 0.0946 0.3780 0.078 Uiso 1 1 calc R U . . .
C22 C 0.3183(3) -0.0146(3) 0.3967(2) 0.0858(14) Uani 1 1 d . . . . .
H22 H 0.3005 -0.0386 0.3671 0.103 Uiso 1 1 calc R U . . .
C23 C 0.3563(3) -0.0583(3) 0.4337(2) 0.0906(15) Uani 1 1 d . . . . .
H23 H 0.3641 -0.1128 0.4302 0.109 Uiso 1 1 calc R U . . .
C24 C 0.3825(3) -0.0208(3) 0.4759(2) 0.0881(15) Uani 1 1 d . . . . .
H24 H 0.4096 -0.0493 0.5016 0.106 Uiso 1 1 calc R U . . .
C25 C 0.3687(2) 0.0604(2) 0.48046(17) 0.0698(11) Uani 1 1 d . . . . .
H25 H 0.3864 0.0856 0.5097 0.084 Uiso 1 1 calc R U . . .
C26 C 0.6347(2) 0.1100(2) 0.33113(12) 0.0502(8) Uani 1 1 d . . . . .
H26 H 0.6642 0.1459 0.3131 0.060 Uiso 1 1 calc R U . . .
C28 C 0.5955(2) -0.0235(2) 0.34638(17) 0.0701(11) Uani 1 1 d . . . . .
H28 H 0.5965 -0.0776 0.3394 0.084 Uiso 1 1 calc R U . . .
C27 C 0.6393(3) 0.0302(2) 0.31987(14) 0.0643(10) Uani 1 1 d . . . . .
H27 H 0.6711 0.0129 0.2950 0.077 Uiso 1 1 calc R U . . .
C29 C 0.5509(2) 0.0051(2) 0.38314(17) 0.0696(11) Uani 1 1 d . . . . .
H29 H 0.5214 -0.0295 0.4020 0.083 Uiso 1 1 calc R U . . .
C30 C 0.5501(2) 0.0852(2) 0.39186(13) 0.0511(8) Uani 1 1 d . . . . .
H30 H 0.5195 0.1036 0.4170 0.061 Uiso 1 1 calc R U . . .
C31 C 0.8508(3) 0.1767(3) 0.24590(17) 0.0850(14) Uani 1 1 d . . . . .
H31 H 0.8391 0.2142 0.2213 0.102 Uiso 1 1 calc R U . . .
C32 C 0.8609(4) 0.0983(4) 0.2324(3) 0.120(2) Uani 1 1 d . . . . .
H32 H 0.8575 0.0832 0.1998 0.144 Uiso 1 1 calc R U . . .
C33 C 0.8760(4) 0.0434(3) 0.2693(3) 0.126(3) Uani 1 1 d . . . . .
H33 H 0.8814 -0.0103 0.2619 0.151 Uiso 1 1 calc R U . . .
C34 C 0.8830(4) 0.0677(3) 0.3155(3) 0.116(2) Uani 1 1 d . . . . .
H34 H 0.8952 0.0316 0.3408 0.139 Uiso 1 1 calc R U . . .
C35 C 0.8721(3) 0.1462(2) 0.32525(18) 0.0758(12) Uani 1 1 d . . . . .
H35 H 0.8757 0.1618 0.3578 0.091 Uiso 1 1 calc R U . . .
C36 C 1.0032(2) 0.3342(2) 0.26566(14) 0.0617(10) Uani 1 1 d . . . . .
H36 H 0.9686 0.3255 0.2373 0.074 Uiso 1 1 calc R U . . .
C37 C 1.0884(3) 0.3383(3) 0.2622(2) 0.0800(13) Uani 1 1 d . . . . .
H37 H 1.1108 0.3331 0.2321 0.096 Uiso 1 1 calc R U . . .
C38 C 1.1401(3) 0.3503(3) 0.3040(2) 0.0881(15) Uani 1 1 d . . . . .
H38 H 1.1982 0.3528 0.3028 0.106 Uiso 1 1 calc R U . . .
C39 C 1.1046(3) 0.3585(3) 0.3471(2) 0.0884(15) Uani 1 1 d . . . . .
H39 H 1.1382 0.3668 0.3759 0.106 Uiso 1 1 calc R U . . .
C40 C 1.0182(2) 0.3544(3) 0.34761(15) 0.0693(11) Uani 1 1 d . . . . .
H40 H 0.9946 0.3605 0.3773 0.083 Uiso 1 1 calc R U . . .
C41 C 0.8741(3) 0.5083(2) 0.31126(15) 0.0631(10) Uani 1 1 d . . . . .
H41 H 0.9101 0.4917 0.2882 0.076 Uiso 1 1 calc R U . . .
C42 C 0.8700(3) 0.5882(3) 0.3212(2) 0.0851(14) Uani 1 1 d . . . . .
H42 H 0.9019 0.6245 0.3050 0.102 Uiso 1 1 calc R U . . .
C43 C 0.8184(3) 0.6134(3) 0.3553(2) 0.0866(14) Uani 1 1 d . . . . .
H43 H 0.8147 0.6671 0.3631 0.104 Uiso 1 1 calc R U . . .
C44 C 0.7716(3) 0.5574(3) 0.37818(16) 0.0736(11) Uani 1 1 d . . . . .
H44 H 0.7356 0.5728 0.4015 0.088 Uiso 1 1 calc R U . . .
C45 C 0.7791(2) 0.4789(2) 0.36584(13) 0.0563(9) Uani 1 1 d . . . . .
H45 H 0.7473 0.4417 0.3814 0.068 Uiso 1 1 calc R U . . .
C46 C 0.5251(2) 0.4385(2) 0.36033(13) 0.0553(8) Uani 1 1 d . . . . .
H46 H 0.5102 0.4180 0.3294 0.066 Uiso 1 1 calc R U . . .
C47 C 0.5078(3) 0.5176(2) 0.36945(17) 0.0719(11) Uani 1 1 d . . . . .
H47 H 0.4816 0.5495 0.3451 0.086 Uiso 1 1 calc R U . . .
C48 C 0.5297(3) 0.5479(2) 0.41478(19) 0.0774(12) Uani 1 1 d . . . . .
H48 H 0.5178 0.6006 0.4218 0.093 Uiso 1 1 calc R U . . .
C49 C 0.5694(3) 0.5000(2) 0.45000(16) 0.0655(10) Uani 1 1 d . . . . .
H49 H 0.5852 0.5197 0.4811 0.079 Uiso 1 1 calc R U . . .
C50 C 0.5850(2) 0.4229(2) 0.43813(13) 0.0516(8) Uani 1 1 d . . . . .
H50 H 0.6128 0.3907 0.4618 0.062 Uiso 1 1 calc R U . . .
C51 C 0.3181(3) 0.4109(2) 0.41701(15) 0.0650(10) Uani 1 1 d . . . . .
H51 H 0.3510 0.3892 0.3939 0.078 Uiso 1 1 calc R U . . .
C52 C 0.2999(3) 0.4900(2) 0.41382(17) 0.0758(12) Uani 1 1 d . . . . .
H52 H 0.3197 0.5207 0.3890 0.091 Uiso 1 1 calc R U . . .
C53 C 0.2526(3) 0.5238(3) 0.44738(18) 0.0796(13) Uani 1 1 d . . . . .
H53 H 0.2387 0.5775 0.4457 0.096 Uiso 1 1 calc R U . . .
C54 C 0.2257(3) 0.4763(3) 0.48373(18) 0.0875(15) Uani 1 1 d . . . . .
H54 H 0.1941 0.4973 0.5077 0.105 Uiso 1 1 calc R U . . .
C55 C 0.2468(3) 0.3967(3) 0.48392(14) 0.0717(11) Uani 1 1 d . . . . .
H55 H 0.2284 0.3648 0.5086 0.086 Uiso 1 1 calc R U . . .
C56 C 0.4011(6) 0.5255(8) 0.1837(3) 0.164(3) Uani 1 1 d . . . . .
H56 H 0.4207 0.5064 0.1549 0.197 Uiso 1 1 calc R U . . .
C57 C 0.3952(6) 0.6013(9) 0.1908(4) 0.194(6) Uani 1 1 d . . . . .
H57 H 0.4259 0.6365 0.1731 0.233 Uiso 1 1 calc R U . . .
C58 C 0.3503(7) 0.6263(5) 0.2202(6) 0.201(6) Uani 1 1 d . . . . .
H58 H 0.3326 0.6790 0.2180 0.242 Uiso 1 1 calc R U . . .
C59 C 0.3244(5) 0.5803(5) 0.2566(3) 0.143(3) Uani 1 1 d . . . . .
H59 H 0.2993 0.6025 0.2828 0.171 Uiso 1 1 calc R U . . .
C60 C 0.3359(6) 0.5039(5) 0.2537(3) 0.151(3) Uani 1 1 d . . . . .
H60 H 0.3142 0.4700 0.2763 0.181 Uiso 1 1 calc R U . . .
C61 C 0.0062(7) 0.5620(7) 0.4726(4) 0.222(4) Uani 1 1 d D U . . .
H61A H -0.0425 0.5953 0.4665 0.334 Uiso 1 1 d R U . . .
H61B H -0.0045 0.5109 0.4578 0.334 Uiso 1 1 d R U . . .
H61C H 0.0536 0.5863 0.4590 0.334 Uiso 1 1 d R U . . .
C62 C 0.7834(2) 0.1190(2) 0.44030(13) 0.0563(9) Uani 1 1 d . . . . .
H62 H 0.7638 0.1269 0.4078 0.068 Uiso 1 1 calc R U . . .
C63 C 0.8043(3) 0.0431(3) 0.45651(18) 0.0789(12) Uani 1 1 d . . . . .
H63 H 0.7980 0.0002 0.4351 0.095 Uiso 1 1 calc R U . . .
C64 C 0.8340(3) 0.0312(3) 0.5037(2) 0.0934(16) Uani 1 1 d . . . . .
H64 H 0.8495 -0.0197 0.5143 0.112 Uiso 1 1 calc R U . . .
C65 C 0.8413(3) 0.0930(3) 0.53541(18) 0.0909(16) Uani 1 1 d . . . . .
H65 H 0.8609 0.0841 0.5678 0.109 Uiso 1 1 calc R U . . .
C66 C 0.8198(2) 0.1692(3) 0.52009(13) 0.0666(11) Uani 1 1 d . . . . .
H66 H 0.8244 0.2112 0.5422 0.080 Uiso 1 1 calc R U . . .
C67 C 0.79125(18) 0.1828(2) 0.47167(11) 0.0436(7) Uani 1 1 d . . . . .
C68 C 0.77291(18) 0.26548(19) 0.45476(10) 0.0407(7) Uani 1 1 d . . . . .
C69 C 0.77531(17) 0.28291(17) 0.40020(10) 0.0341(6) Uani 1 1 d . . . . .
C70 C 0.64904(17) 0.30409(17) 0.29423(9) 0.0330(6) Uani 1 1 d . . . . .
C71 C 0.65591(18) 0.32185(17) 0.24138(9) 0.0344(6) Uani 1 1 d . . . . .
C72 C 0.73149(18) 0.34339(17) 0.21996(10) 0.0370(6) Uani 1 1 d . . . . .
C73 C 0.7230(2) 0.3544(2) 0.16815(11) 0.0469(7) Uani 1 1 d . . . . .
H73 H 0.7710 0.3669 0.1525 0.056 Uiso 1 1 calc R U . . .
C74 C 0.6486(2) 0.3475(2) 0.14038(11) 0.0544(9) Uani 1 1 d . . . . .
H74 H 0.6462 0.3559 0.1068 0.065 Uiso 1 1 calc R U . . .
C75 C 0.5769(2) 0.3279(2) 0.16269(11) 0.0553(9) Uani 1 1 d . . . . .
C76 C 0.5805(2) 0.3146(2) 0.21218(10) 0.0455(7) Uani 1 1 d . . . . .
H76 H 0.5317 0.3006 0.2265 0.055 Uiso 1 1 calc R U . . .

loop_
_atom_site_aniso_label
_atom_site_aniso_U_11
_atom_site_aniso_U_22
_atom_site_aniso_U_33
_atom_site_aniso_U_23
_atom_site_aniso_U_13
_atom_site_aniso_U_12
Ni1 0.03111(18) 0.0377(2) 0.02950(17) -0.00020(14) 0.00520(13) 0.00202(15)
Cl1 0.0583(6) 0.2180(17) 0.0415(5) 0.0195(7) -0.0122(4) -0.0116(8)
O1 0.0863(19) 0.0677(17) 0.0438(13) -0.0154(12) 0.0031(12) 0.0104(14)
N1 0.0371(13) 0.0458(15) 0.0523(15) 0.0020(12) 0.0037(11) -0.0032(11)
C1 0.044(2) 0.114(4) 0.074(3) 0.024(3) 0.0026(19) -0.007(2)
Ni2 0.03333(19) 0.0427(2) 0.03597(19) 0.00091(16) 0.00409(14) -0.00466(15)
Cl2 0.0797(7) 0.1257(10) 0.0462(5) -0.0065(6) -0.0155(5) -0.0020(7)
O2 0.0354(11) 0.0531(13) 0.0394(10) 0.0044(10) 0.0000(8) -0.0019(9)
N2 0.0327(12) 0.0391(13) 0.0281(11) 0.0023(9) 0.0052(9) -0.0021(10)
C2 0.044(2) 0.191(7) 0.106(4) 0.032(4) -0.007(3) -0.018(3)
Ni3 0.0339(2) 0.0485(2) 0.0425(2) 0.00450(17) 0.00930(16) -0.00006(17)
O3 0.0426(12) 0.0586(14) 0.0376(11) 0.0045(10) 0.0059(9) -0.0114(10)
N3 0.0348(12) 0.0392(13) 0.0281(11) -0.0003(9) 0.0042(9) -0.0007(10)
C3 0.041(2) 0.176(6) 0.117(4) 0.042(4) 0.012(3) -0.005(3)
O4 0.0321(10) 0.0538(13) 0.0318(9) 0.0021(9) 0.0041(8) -0.0017(9)
N4 0.0335(12) 0.0363(13) 0.0278(11) -0.0007(9) 0.0051(9) 0.0039(9)
C4 0.057(3) 0.208(7) 0.095(4) 0.044(4) 0.031(3) -0.005(4)
O5 0.100(2) 0.0471(15) 0.0475(13) 0.0090(11) 0.0042(13) 0.0113(14)
N5 0.0356(12) 0.0371(13) 0.0310(11) -0.0006(9) 0.0081(9) 0.0009(10)
C5 0.050(2) 0.147(5) 0.067(3) 0.024(3) 0.0167(19) -0.005(3)
O6 0.0332(10) 0.0463(12) 0.0437(11) 0.0024(9) 0.0028(8) 0.0009(9)
N6 0.0468(15) 0.0426(15) 0.0473(14) 0.0021(12) 0.0022(11) -0.0038(12)
C6 0.0409(16) 0.052(2) 0.0433(16) -0.0098(14) -0.0028(13) 0.0002(14)
N7 0.0413(14) 0.0376(14) 0.0494(14) -0.0002(11) 0.0064(11) 0.0030(11)
O7 0.0448(13) 0.0855(18) 0.0419(12) 0.0054(12) 0.0138(10) -0.0034(12)
C7 0.077(3) 0.076(3) 0.0477(19) -0.0082(19) -0.0008(18) -0.007(2)
N8 0.0421(14) 0.0516(17) 0.0555(16) -0.0072(13) 0.0101(12) 0.0053(12)
O8 0.0319(10) 0.0502(12) 0.0331(10) 0.0016(9) 0.0051(8) 0.0058(9)
C8 0.110(4) 0.118(5) 0.052(2) -0.035(3) 0.007(2) -0.022(3)
N9 0.228(9) 0.138(6) 0.176(7) 0.028(5) 0.054(6) 0.024(6)
C9 0.112(4) 0.095(4) 0.092(4) -0.054(3) 0.003(3) 0.006(3)
O9 0.236(3) 0.237(3) 0.236(3) -0.0012(4) 0.0189(5) 0.0003(4)
C10 0.105(4) 0.060(3) 0.110(4) -0.031(3) -0.010(3) 0.018(3)
N10 0.0381(14) 0.0446(15) 0.0636(17) -0.0068(14) 0.0033(12) -0.0022(12)
C11 0.070(2) 0.056(2) 0.066(2) -0.0123(19) -0.0070(19) 0.0103(19)
N11 0.0359(13) 0.0413(14) 0.0417(13) -0.0042(11) 0.0032(10) 0.0036(11)
C13 0.0363(15) 0.0278(14) 0.0394(14) -0.0013(11) 0.0056(11) 0.0038(11)
N13 0.0369(14) 0.0616(18) 0.0612(17) 0.0148(14) 0.0125(13) 0.0019(13)
C12 0.0394(16) 0.0425(17) 0.0378(15) 0.0003(13) -0.0008(12) 0.0028(13)
N12 0.0414(14) 0.0432(16) 0.0703(19) 0.0112(14) 0.0072(13) -0.0010(12)
C14 0.0473(16) 0.0349(15) 0.0303(13) 0.0007(11) 0.0075(12) 0.0038(12)
C15 0.0480(17) 0.0405(17) 0.0381(15) 0.0008(12) 0.0047(13) 0.0059(13)
C16 0.062(2) 0.051(2) 0.0355(15) 0.0001(14) -0.0053(14) 0.0062(16)
C17 0.080(3) 0.061(2) 0.0317(15) 0.0030(15) 0.0092(16) 0.0010(19)
C18 0.068(2) 0.061(2) 0.0410(17) 0.0058(15) 0.0215(16) -0.0018(18)
C19 0.0539(19) 0.0436(17) 0.0370(15) 0.0051(13) 0.0119(14) 0.0005(14)
C20 0.0361(14) 0.0296(14) 0.0318(13) 0.0013(10) 0.0049(11) 0.0017(11)
C21 0.067(2) 0.047(2) 0.082(3) 0.009(2) 0.006(2) -0.0026(18)
C22 0.097(4) 0.053(3) 0.108(4) -0.006(3) 0.014(3) -0.002(2)
C23 0.087(3) 0.050(3) 0.136(5) 0.012(3) 0.017(3) 0.009(2)
C24 0.079(3) 0.063(3) 0.120(4) 0.035(3) -0.006(3) 0.014(2)
C25 0.060(2) 0.061(2) 0.087(3) 0.019(2) -0.001(2) -0.0022(19)
C26 0.0487(18) 0.050(2) 0.0523(18) -0.0083(15) 0.0077(14) 0.0057(15)
C28 0.058(2) 0.042(2) 0.110(3) -0.013(2) 0.001(2) 0.0054(17)
C27 0.064(2) 0.061(2) 0.068(2) -0.0212(19) 0.0060(19) 0.0161(19)
C29 0.057(2) 0.047(2) 0.107(3) 0.008(2) 0.016(2) 0.0048(18)
C30 0.0452(18) 0.0430(19) 0.066(2) 0.0049(16) 0.0145(16) 0.0059(15)
C31 0.097(3) 0.074(3) 0.080(3) -0.032(2) -0.018(3) 0.026(3)
C32 0.115(5) 0.096(4) 0.141(5) -0.075(4) -0.037(4) 0.031(4)
C33 0.109(5) 0.049(3) 0.216(8) -0.040(4) -0.002(5) 0.005(3)
C34 0.150(6) 0.050(3) 0.152(6) 0.006(3) 0.048(5) 0.011(3)
C35 0.086(3) 0.052(2) 0.093(3) 0.005(2) 0.027(2) 0.011(2)
C36 0.051(2) 0.071(3) 0.065(2) -0.0102(19) 0.0154(17) -0.0070(18)
C37 0.056(2) 0.079(3) 0.110(4) -0.003(3) 0.034(3) 0.000(2)
C38 0.040(2) 0.082(3) 0.143(5) 0.017(3) 0.012(3) -0.002(2)
C39 0.052(2) 0.103(4) 0.106(4) 0.020(3) -0.022(2) -0.014(2)
C40 0.057(2) 0.086(3) 0.063(2) 0.010(2) -0.0072(18) -0.017(2)
C41 0.066(2) 0.052(2) 0.072(2) 0.0096(18) 0.0117(19) -0.0053(18)
C42 0.092(3) 0.048(2) 0.117(4) 0.012(2) 0.015(3) -0.014(2)
C43 0.103(4) 0.043(2) 0.111(4) -0.011(2) -0.008(3) 0.000(2)
C44 0.093(3) 0.056(2) 0.072(3) -0.012(2) 0.008(2) 0.008(2)
C45 0.067(2) 0.048(2) 0.0542(19) -0.0020(16) 0.0101(17) 0.0009(17)
C46 0.062(2) 0.047(2) 0.056(2) 0.0061(16) 0.0025(16) 0.0021(17)
C47 0.088(3) 0.043(2) 0.085(3) 0.013(2) 0.005(2) 0.012(2)
C48 0.086(3) 0.039(2) 0.108(4) -0.010(2) 0.012(3) 0.006(2)
C49 0.070(3) 0.052(2) 0.075(3) -0.0186(19) 0.012(2) 0.0023(19)
C50 0.0517(19) 0.0463(19) 0.0568(19) -0.0056(16) 0.0047(15) 0.0050(15)
C51 0.077(3) 0.048(2) 0.075(2) -0.0067(18) 0.033(2) 0.0040(19)
C52 0.096(3) 0.050(2) 0.083(3) -0.004(2) 0.020(2) 0.004(2)
C53 0.093(3) 0.055(2) 0.089(3) -0.014(2) 0.002(3) 0.022(2)
C54 0.096(3) 0.088(3) 0.081(3) -0.024(3) 0.021(3) 0.034(3)
C55 0.082(3) 0.076(3) 0.060(2) -0.010(2) 0.023(2) 0.016(2)
C56 0.173(9) 0.198(10) 0.127(6) 0.012(7) 0.041(6) 0.014(8)
C57 0.165(10) 0.187(12) 0.241(13) 0.114(11) 0.082(8) 0.011(9)
C58 0.141(8) 0.071(5) 0.387(19) 0.084(8) -0.010(9) 0.002(5)
C59 0.173(8) 0.106(6) 0.144(6) -0.024(5) -0.015(5) 0.041(5)
C60 0.220(9) 0.095(5) 0.147(6) 0.042(5) 0.073(6) 0.035(5)
C61 0.222(4) 0.223(4) 0.222(4) 0.0004(4) 0.0181(5) 0.0003(4)
C62 0.059(2) 0.053(2) 0.056(2) 0.0093(17) 0.0012(16) -0.0008(17)
C63 0.084(3) 0.054(2) 0.099(3) 0.008(2) 0.005(3) -0.002(2)
C64 0.085(3) 0.074(3) 0.117(4) 0.049(3) -0.015(3) -0.008(3)
C65 0.085(3) 0.106(4) 0.077(3) 0.054(3) -0.025(2) -0.022(3)
C66 0.062(2) 0.088(3) 0.0470(19) 0.0208(19) -0.0079(16) -0.017(2)
C67 0.0323(15) 0.059(2) 0.0398(15) 0.0107(14) 0.0018(12) -0.0038(13)
C68 0.0354(15) 0.0536(19) 0.0329(14) -0.0026(13) 0.0008(11) 0.0008(13)
C69 0.0347(15) 0.0341(15) 0.0334(13) -0.0013(11) 0.0021(11) -0.0003(11)
C70 0.0319(14) 0.0336(15) 0.0336(13) -0.0011(11) 0.0038(11) 0.0009(11)
C71 0.0403(15) 0.0345(15) 0.0286(12) 0.0012(11) 0.0036(11) 0.0014(12)
C72 0.0424(16) 0.0347(15) 0.0344(14) 0.0018(11) 0.0051(12) -0.0019(12)
C73 0.0506(18) 0.056(2) 0.0356(15) 0.0035(14) 0.0107(13) -0.0070(15)
C74 0.064(2) 0.067(2) 0.0314(15) 0.0071(15) 0.0029(14) -0.0079(18)
C75 0.0496(19) 0.079(3) 0.0355(16) 0.0050(16) -0.0046(14) 0.0027(18)
C76 0.0405(16) 0.062(2) 0.0336(14) 0.0022(14) 0.0028(12) 0.0004(14)

loop_
_atom_type_symbol
_atom_type_description
_atom_type_scat_dispersion_real
_atom_type_scat_dispersion_imag
_atom_type_scat_source
C C 0.0033 0.0016 'International Tables Vol C Tables 4.2.6.8 and 6.1.1.4'
H H 0.0000 0.0000 'International Tables Vol C Tables 4.2.6.8 and 6.1.1.4'
N N 0.0061 0.0033 'International Tables Vol C Tables 4.2.6.8 and 6.1.1.4'
O O 0.0106 0.0060 'International Tables Vol C Tables 4.2.6.8 and 6.1.1.4'
Cl Cl 0.1484 0.1585 'International Tables Vol C Tables 4.2.6.8 and 6.1.1.4'
Ni Ni 0.3393 1.1124 'International Tables Vol C Tables 4.2.6.8 and 6.1.1.4'

loop_
_geom_angle_atom_site_label_1
_geom_angle_atom_site_label_2
_geom_angle_atom_site_label_3
_geom_angle
_geom_angle_site_symmetry_1
_geom_angle_site_symmetry_3
O4 Ni1 O8 179.50(9) . .
O4 Ni1 N4 100.84(8) . .
O8 Ni1 N4 79.06(8) . .
O4 Ni1 N3 79.10(8) . .
O8 Ni1 N3 100.98(8) . .
N4 Ni1 N3 177.70(9) . .
O4 Ni1 N11 89.48(9) . .
O8 Ni1 N11 91.00(9) . .
N4 Ni1 N11 90.50(9) . .
N3 Ni1 N11 91.80(9) . .
O4 Ni1 N7 90.48(9) . .
O8 Ni1 N7 89.03(9) . .
N4 Ni1 N7 87.99(9) . .
N3 Ni1 N7 89.71(9) . .
N11 Ni1 N7 178.46(9) . .
C40 N1 C36 117.1(3) . .
C40 N1 Ni2 120.5(2) . .
C36 N1 Ni2 122.2(2) . .
N13 C1 C2 123.7(4) . .
N13 C1 H1 118.2 . .
C2 C1 H1 118.2 . .
N2 Ni2 O3 91.49(9) . .
N2 Ni2 O2 79.14(8) . .
O3 Ni2 O2 170.60(8) . .
N2 Ni2 N1 173.28(10) . .
O3 Ni2 N1 94.95(9) . .
O2 Ni2 N1 94.44(9) . .
N2 Ni2 N6 93.32(10) . .
O3 Ni2 N6 90.90(10) . .
O2 Ni2 N6 88.98(9) . .
N1 Ni2 N6 88.49(10) . .
N2 Ni2 N10 91.50(10) . .
O3 Ni2 N10 89.89(10) . .
O2 Ni2 N10 91.03(10) . .
N1 Ni2 N10 86.63(10) . .
N6 Ni2 N10 175.10(10) . .
C69 O2 Ni2 108.52(17) . .
C70 N2 N3 113.4(2) . .
C70 N2 Ni2 131.90(18) . .
N3 N2 Ni2 114.63(16) . .
C3 C2 C1 119.1(5) . .
C3 C2 H2 120.4 . .
C1 C2 H2 120.4 . .
N5 Ni3 O7 91.42(9) . .
N5 Ni3 O6 79.87(8) . .
O7 Ni3 O6 171.28(9) . .
N5 Ni3 N13 174.40(11) . .
O7 Ni3 N13 93.02(10) . .
O6 Ni3 N13 95.70(10) . .
N5 Ni3 N8 93.32(10) . .
O7 Ni3 N8 92.57(11) . .
O6 Ni3 N8 87.66(9) . .
N13 Ni3 N8 89.90(11) . .
N5 Ni3 N12 89.87(10) . .
O7 Ni3 N12 92.73(11) . .
O6 Ni3 N12 87.61(10) . .
N13 Ni3 N12 86.51(11) . .
N8 Ni3 N12 173.75(11) . .
C72 O3 Ni2 125.03(17) . .
C69 N3 N2 111.0(2) . .
C69 N3 Ni1 137.97(18) . .
N2 N3 Ni1 110.97(16) . .
C4 C3 C2 118.9(5) . .
C4 C3 H3 120.6 . .
C2 C3 H3 120.6 . .
C70 O4 Ni1 112.75(17) . .
C13 N4 N5 110.8(2) . .
C13 N4 Ni1 138.59(18) . .
N5 N4 Ni1 110.53(16) . .
C3 C4 C5 119.1(5) . .
C3 C4 H4 120.5 . .
C5 C4 H4 120.5 . .
C20 N5 N4 113.7(2) . .
C20 N5 Ni3 131.65(18) . .
N4 N5 Ni3 114.16(17) . .
N13 C5 C4 122.5(5) . .
N13 C5 H5 118.8 . .
C4 C5 H5 118.8 . .
C13 O6 Ni3 107.95(17) . .
C45 N6 C41 116.2(3) . .
C45 N6 Ni2 122.7(2) . .
C41 N6 Ni2 121.1(2) . .
C11 C6 C7 119.3(3) . .
C11 C6 C12 120.7(3) . .
C7 C6 C12 120.0(3) . .
C46 N7 C50 117.1(3) . .
C46 N7 Ni1 121.2(2) . .
C50 N7 Ni1 121.5(2) . .
C19 O7 Ni3 126.02(19) . .
C8 C7 C6 120.8(5) . .
C8 C7 H7 119.6 . .
C6 C7 H7 119.6 . .
C51 N8 C55 115.8(3) . .
C51 N8 Ni3 122.3(2) . .
C55 N8 Ni3 121.9(3) . .
C20 O8 Ni1 111.84(17) . .
C9 C8 C7 119.8(4) . .
C9 C8 H8 120.1 . .
C7 C8 H8 120.1 . .
C60 N9 C56 117.3(8) . .
C8 C9 C10 121.1(4) . .
C8 C9 H9 119.5 . .
C10 C9 H9 119.5 . .
C61 O9 H9C 100.8 . .
C9 C10 C11 119.3(5) . .
C9 C10 H10 120.4 . .
C11 C10 H10 120.4 . .
C35 N10 C31 115.9(4) . .
C35 N10 Ni2 121.3(3) . .
C31 N10 Ni2 122.8(3) . .
C6 C11 C10 119.7(4) . .
C6 C11 H11 120.1 . .
C10 C11 H11 120.1 . .
C26 N11 C30 116.5(3) . .
C26 N11 Ni1 122.9(2) . .
C30 N11 Ni1 120.6(2) . .
O6 C13 N4 127.2(3) . .
O6 C13 C12 113.6(2) . .
N4 C13 C12 119.0(2) . .
C1 N13 C5 116.8(3) . .
C1 N13 Ni3 119.6(2) . .
C5 N13 Ni3 123.6(3) . .
O5 C12 C6 121.9(3) . .
O5 C12 C13 117.0(3) . .
C6 C12 C13 120.7(3) . .
C21 N12 C25 117.3(3) . .
C21 N12 Ni3 121.4(2) . .
C25 N12 Ni3 121.2(3) . .
C15 C14 C19 119.8(3) . .
C15 C14 C20 115.2(3) . .
C19 C14 C20 125.0(3) . .
C16 C15 C14 121.5(3) . .
C16 C15 H15 119.3 . .
C14 C15 H15 119.3 . .
C15 C16 C17 120.5(3) . .
C15 C16 Cl2 119.4(3) . .
C17 C16 Cl2 120.1(3) . .
C18 C17 C16 119.2(3) . .
C18 C17 H17 120.4 . .
C16 C17 H17 120.4 . .
C17 C18 C19 123.4(3) . .
C17 C18 H18 118.3 . .
C19 C18 H18 118.3 . .
O7 C19 C18 117.9(3) . .
O7 C19 C14 126.6(3) . .
C18 C19 C14 115.5(3) . .
O8 C20 N5 123.5(2) . .
O8 C20 C14 118.1(2) . .
N5 C20 C14 118.4(2) . .
N12 C21 C22 123.4(4) . .
N12 C21 H21 118.3 . .
C22 C21 H21 118.3 . .
C23 C22 C21 119.2(5) . .
C23 C22 H22 120.4 . .
C21 C22 H22 120.4 . .
C22 C23 C24 118.5(4) . .
C22 C23 H23 120.7 . .
C24 C23 H23 120.7 . .
C23 C24 C25 119.6(4) . .
C23 C24 H24 120.2 . .
C25 C24 H24 120.2 . .
N12 C25 C24 122.0(5) . .
N12 C25 H25 119.0 . .
C24 C25 H25 119.0 . .
N11 C26 C27 123.6(3) . .
N11 C26 H26 118.2 . .
C27 C26 H26 118.2 . .
C29 C28 C27 118.3(4) . .
C29 C28 H28 120.9 . .
C27 C28 H28 120.9 . .
C26 C27 C28 118.6(3) . .
C26 C27 H27 120.7 . .
C28 C27 H27 120.7 . .
C30 C29 C28 119.2(4) . .
C30 C29 H29 120.4 . .
C28 C29 H29 120.4 . .
N11 C30 C29 123.8(3) . .
N11 C30 H30 118.1 . .
C29 C30 H30 118.1 . .
N10 C31 C32 123.6(5) . .
N10 C31 H31 118.2 . .
C32 C31 H31 118.2 . .
C33 C32 C31 117.4(6) . .
C33 C32 H32 121.3 . .
C31 C32 H32 121.3 . .
C34 C33 C32 119.4(5) . .
C34 C33 H33 120.3 . .
C32 C33 H33 120.3 . .
C33 C34 C35 119.0(6) . .
C33 C34 H34 120.5 . .
C35 C34 H34 120.5 . .
N10 C35 C34 124.6(5) . .
N10 C35 H35 117.7 . .
C34 C35 H35 117.7 . .
N1 C36 C37 123.3(4) . .
N1 C36 H36 118.3 . .
C37 C36 H36 118.3 . .
C36 C37 C38 118.8(4) . .
C36 C37 H37 120.6 . .
C38 C37 H37 120.6 . .
C39 C38 C37 118.6(4) . .
C39 C38 H38 120.7 . .
C37 C38 H38 120.7 . .
C38 C39 C40 119.3(4) . .
C38 C39 H39 120.3 . .
C40 C39 H39 120.3 . .
N1 C40 C39 122.8(4) . .
N1 C40 H40 118.6 . .
C39 C40 H40 118.6 . .
N6 C41 C42 124.0(4) . .
N6 C41 H41 118.0 . .
C42 C41 H41 118.0 . .
C43 C42 C41 118.8(4) . .
C43 C42 H42 120.6 . .
C41 C42 H42 120.6 . .
C42 C43 C44 118.6(4) . .
C42 C43 H43 120.7 . .
C44 C43 H43 120.7 . .
C45 C44 C43 118.8(4) . .
C45 C44 H44 120.6 . .
C43 C44 H44 120.6 . .
N6 C45 C44 123.7(4) . .
N6 C45 H45 118.2 . .
C44 C45 H45 118.2 . .
N7 C46 C47 122.5(4) . .
N7 C46 H46 118.8 . .
C47 C46 H46 118.8 . .
C48 C47 C46 118.9(4) . .
C48 C47 H47 120.6 . .
C46 C47 H47 120.6 . .
C47 C48 C49 119.6(4) . .
C47 C48 H48 120.2 . .
C49 C48 H48 120.2 . .
C50 C49 C48 118.1(4) . .
C50 C49 H49 121.0 . .
C48 C49 H49 121.0 . .
N7 C50 C49 123.8(4) . .
N7 C50 H50 118.1 . .
C49 C50 H50 118.1 . .
N8 C51 C52 124.3(4) . .
N8 C51 H51 117.9 . .
C52 C51 H51 117.9 . .
C53 C52 C51 119.3(4) . .
C53 C52 H52 120.3 . .
C51 C52 H52 120.3 . .
C52 C53 C54 118.2(4) . .
C52 C53 H53 120.9 . .
C54 C53 H53 120.9 . .
C53 C54 C55 118.5(4) . .
C53 C54 H54 120.8 . .
C55 C54 H54 120.8 . .
N8 C55 C54 123.9(4) . .
N8 C55 H55 118.0 . .
C54 C55 H55 118.0 . .
C57 C56 N9 119.6(10) . .
C57 C56 H56 120.2 . .
N9 C56 H56 120.2 . .
C58 C57 C56 120.2(11) . .
C58 C57 H57 119.9 . .
C56 C57 H57 119.9 . .
C57 C58 C59 122.1(9) . .
C57 C58 H58 118.9 . .
C59 C58 H58 118.9 . .
C60 C59 C58 117.8(9) . .
C60 C59 H59 121.1 . .
C58 C59 H59 121.1 . .
C59 C60 N9 119.7(8) . .
C59 C60 H60 120.1 . .
N9 C60 H60 120.1 . .
O9 C61 H61A 109.1 . .
O9 C61 H61B 110.8 . .
H61A C61 H61B 109.5 . .
O9 C61 H61C 108.5 . .
H61A C61 H61C 109.5 . .
H61B C61 H61C 109.5 . .
C67 C62 C63 120.7(4) . .
C67 C62 H62 119.7 . .
C63 C62 H62 119.7 . .
C64 C63 C62 120.0(5) . .
C64 C63 H63 120.0 . .
C62 C63 H63 120.0 . .
C65 C64 C63 120.4(4) . .
C65 C64 H64 119.8 . .
C63 C64 H64 119.8 . .
C64 C65 C66 120.6(4) . .
C64 C65 H65 119.7 . .
C66 C65 H65 119.7 . .
C65 C66 C67 119.9(4) . .
C65 C66 H66 120.1 . .
C67 C66 H66 120.1 . .
C62 C67 C66 118.5(3) . .
C62 C67 C68 121.8(3) . .
C66 C67 C68 119.6(3) . .
O1 C68 C67 122.9(3) . .
O1 C68 C69 118.9(3) . .
C67 C68 C69 117.7(3) . .
O2 C69 N3 126.6(2) . .
O2 C69 C68 114.7(2) . .
N3 C69 C68 118.7(2) . .
O4 C70 N2 123.6(2) . .
O4 C70 C71 118.0(2) . .
N2 C70 C71 118.3(2) . .
C76 C71 C72 120.1(2) . .
C76 C71 C70 114.4(2) . .
C72 C71 C70 125.5(2) . .
O3 C72 C71 127.2(2) . .
O3 C72 C73 117.6(3) . .
C71 C72 C73 115.3(3) . .
C74 C73 C72 123.6(3) . .
C74 C73 H73 118.2 . .
C72 C73 H73 118.2 . .
C73 C74 C75 119.1(3) . .
C73 C74 H74 120.4 . .
C75 C74 H74 120.4 . .
C76 C75 C74 120.6(3) . .
C76 C75 Cl1 119.6(3) . .
C74 C75 Cl1 119.8(2) . .
C75 C76 C71 121.3(3) . .
C75 C76 H76 119.3 . .
C71 C76 H76 119.3 . .

loop_
_geom_bond_atom_site_label_1
_geom_bond_atom_site_label_2
_geom_bond_distance
_geom_bond_site_symmetry_2
Ni1 O4 2.0204(19) .
Ni1 O8 2.0298(19) .
Ni1 N4 2.064(2) .
Ni1 N3 2.064(2) .
Ni1 N11 2.167(3) .
Ni1 N7 2.169(3) .
Cl1 C75 1.757(4) .
O1 C68 1.205(4) .
N1 C40 1.326(5) .
N1 C36 1.334(4) .
N1 Ni2 2.104(3) .
C1 N13 1.309(5) .
C1 C2 1.372(6) .
C1 H1 0.9300 .
Ni2 N2 1.984(2) .
Ni2 O3 1.996(2) .
Ni2 O2 2.093(2) .
Ni2 N6 2.198(3) .
Ni2 N10 2.205(3) .
Cl2 C16 1.757(4) .
O2 C69 1.283(3) .
N2 C70 1.316(3) .
N2 N3 1.423(3) .
C2 C3 1.340(7) .
C2 H2 0.9300 .
Ni3 N5 1.981(2) .
Ni3 O7 1.988(2) .
Ni3 O6 2.079(2) .
Ni3 N13 2.088(3) .
Ni3 N8 2.201(3) .
Ni3 N12 2.215(3) .
O3 C72 1.303(3) .
N3 C69 1.304(3) .
C3 C4 1.339(8) .
C3 H3 0.9300 .
O4 C70 1.282(3) .
N4 C13 1.309(4) .
N4 N5 1.421(3) .
C4 C5 1.394(6) .
C4 H4 0.9300 .
O5 C12 1.210(4) .
N5 C20 1.316(4) .
C5 N13 1.316(5) .
C5 H5 0.9300 .
O6 C13 1.283(3) .
N6 C45 1.335(4) .
N6 C41 1.338(4) .
C6 C11 1.385(5) .
C6 C7 1.394(5) .
C6 C12 1.477(4) .
N7 C46 1.333(4) .
N7 C50 1.344(4) .
O7 C19 1.300(4) .
C7 C8 1.369(6) .
C7 H7 0.9300 .
N8 C51 1.326(5) .
N8 C55 1.330(4) .
O8 C20 1.284(3) .
C8 C9 1.365(8) .
C8 H8 0.9300 .
N9 C60 1.330(9) .
N9 C56 1.348(11) .
C9 C10 1.384(7) .
C9 H9 0.9300 .
O9 C61 1.535(6) .
O9 H9C 0.8200 .
C10 C11 1.397(6) .
C10 H10 0.9300 .
N10 C35 1.315(5) .
N10 C31 1.326(5) .
C11 H11 0.9300 .
N11 C26 1.330(4) .
N11 C30 1.336(4) .
C13 C12 1.521(4) .
N12 C21 1.322(5) .
N12 C25 1.330(5) .
C14 C15 1.397(4) .
C14 C19 1.437(4) .
C14 C20 1.496(4) .
C15 C16 1.377(4) .
C15 H15 0.9300 .
C16 C17 1.383(5) .
C17 C18 1.366(5) .
C17 H17 0.9300 .
C18 C19 1.433(4) .
C18 H18 0.9300 .
C21 C22 1.374(6) .
C21 H21 0.9300 .
C22 C23 1.356(7) .
C22 H22 0.9300 .
C23 C24 1.355(7) .
C23 H23 0.9300 .
C24 C25 1.391(6) .
C24 H24 0.9300 .
C25 H25 0.9300 .
C26 C27 1.380(5) .
C26 H26 0.9300 .
C28 C29 1.368(6) .
C28 C27 1.382(6) .
C28 H28 0.9300 .
C27 H27 0.9300 .
C29 C30 1.367(5) .
C29 H29 0.9300 .
C30 H30 0.9300 .
C31 C32 1.381(7) .
C31 H31 0.9300 .
C32 C33 1.377(9) .
C32 H32 0.9300 .
C33 C34 1.329(9) .
C33 H33 0.9300 .
C34 C35 1.360(7) .
C34 H34 0.9300 .
C35 H35 0.9300 .
C36 C37 1.370(5) .
C36 H36 0.9300 .
C37 C38 1.372(7) .
C37 H37 0.9300 .
C38 C39 1.360(7) .
C38 H38 0.9300 .
C39 C40 1.379(6) .
C39 H39 0.9300 .
C40 H40 0.9300 .
C41 C42 1.373(6) .
C41 H41 0.9300 .
C42 C43 1.364(7) .
C42 H42 0.9300 .
C43 C44 1.382(6) .
C43 H43 0.9300 .
C44 C45 1.370(5) .
C44 H44 0.9300 .
C45 H45 0.9300 .
C46 C47 1.384(5) .
C46 H46 0.9300 .
C47 C48 1.364(6) .
C47 H47 0.9300 .
C48 C49 1.372(6) .
C48 H48 0.9300 .
C49 C50 1.365(5) .
C49 H49 0.9300 .
C50 H50 0.9300 .
C51 C52 1.363(5) .
C51 H51 0.9300 .
C52 C53 1.361(6) .
C52 H52 0.9300 .
C53 C54 1.373(7) .
C53 H53 0.9300 .
C54 C55 1.379(6) .
C54 H54 0.9300 .
C55 H55 0.9300 .
C56 C57 1.294(14) .
C56 H56 0.9300 .
C57 C58 1.197(14) .
C57 H57 0.9300 .
C58 C59 1.354(13) .
C58 H58 0.9300 .
C59 C60 1.299(10) .
C59 H59 0.9300 .
C60 H60 0.9300 .
C61 H61A 0.9600 .
C61 H61B 0.9600 .
C61 H61C 0.9600 .
C62 C67 1.375(5) .
C62 C63 1.382(5) .
C62 H62 0.9300 .
C63 C64 1.359(7) .
C63 H63 0.9300 .
C64 C65 1.354(7) .
C64 H64 0.9300 .
C65 C66 1.382(7) .
C65 H65 0.9300 .
C66 C67 1.389(4) .
C66 H66 0.9300 .
C67 C68 1.487(5) .
C68 C69 1.530(4) .
C70 C71 1.494(4) .
C71 C76 1.396(4) .
C71 C72 1.429(4) .
C72 C73 1.431(4) .
C73 C74 1.363(5) .
C73 H73 0.9300 .
C74 C75 1.379(5) .
C74 H74 0.9300 .
C75 C76 1.374(4) .
C76 H76 0.9300 .
